data_7111628
loop_
_publ_author_name
'Zimmermann, Melanie'
'Rauschmaier, Dorothea'
'Eichele, Klaus'
'T\"ornroos, Karl W.'
'Anwander, Reiner'

_publ_section_title
;
 Amido-stabilized rare-earth metal mixed methyl methylidene complexes
;
_journal_issue 29
_journal_name_full 'Chemical Communications'
_journal_page_first 5346
_journal_page_last 5348
_journal_paper_doi 10.1039/c003206a
_journal_volume 46
_journal_year 2010
_chemical_formula_moiety 'C62 H116 Lu3 N3 O3 Si3, 2(C4 H8 O)'
_chemical_formula_sum 'C70 H132 Lu3 N3 O5 Si3'
_chemical_formula_weight 1704.97
_chemical_name_systematic
;
?
;
_space_group_IT_number 2
_symmetry_cell_setting triclinic
_symmetry_space_group_name_Hall '-P 1'
_symmetry_space_group_name_H-M 'P -1'
_atom_sites_solution_hydrogens geom
_atom_sites_solution_primary direct
_atom_sites_solution_secondary difmap
_audit_creation_method SHELXL-97
_cell_angle_alpha 99.559(1)
_cell_angle_beta 96.973(1)
_cell_angle_gamma 105.926(1)
_cell_formula_units_Z 2
_cell_length_a 11.6347(7)
_cell_length_b 13.0521(8)
_cell_length_c 28.3440(16)
_cell_measurement_reflns_used 19596
_cell_measurement_temperature 100(2)
_cell_measurement_theta_max 30.87
_cell_measurement_theta_min 2.48
_cell_volume 4017.8(4)
_computing_cell_refinement
;
Bruker (2008). SAINT, version 6.45A, Bruker AXS Inc., Madison,
Wisconsin, USA.
;
_computing_data_collection
;
Bruker (1999). SMART, version 5.054, Bruker AXS Inc., Madison,
Wisconsin, USA.
;
_computing_data_reduction
;
Bruker (2004). SAINT, version 6.45a, Bruker AXS Inc., Madison,
Wisconsin, USA.
;
_computing_molecular_graphics
;
Brandenburg, K. (2007). DIAMOND. Version 3.1. Crystal Impact GbR, Bonn,
Germany.
;
_computing_publication_material
;
Bruker AXS (2003). SHELXTL. Version 6.14. Bruker AXS Inc., Madison,
Wisconsin, USA.
;
_computing_structure_refinement
;
Sheldrick, G. M. (2008). Acta Crystallographica, A64, 112-122.
;
_computing_structure_solution
;
Sheldrick, G. M. (2008). Acta Crystallographica, A64, 112-122.
;
_diffrn_ambient_temperature 100(2)
_diffrn_measured_fraction_theta_full 0.984
_diffrn_measured_fraction_theta_max 0.984
_diffrn_measurement_device_type 'Bruker APEX-II CCD'
_diffrn_measurement_method '\w scans'
_diffrn_radiation_monochromator graphite
_diffrn_radiation_source 'TXS Rotating Anode'
_diffrn_radiation_type MoK\a
_diffrn_radiation_wavelength 0.71073
_diffrn_reflns_av_R_equivalents 0.0290
_diffrn_reflns_av_sigmaI/netI 0.0415
_diffrn_reflns_limit_h_max 16
_diffrn_reflns_limit_h_min -16
_diffrn_reflns_limit_k_max 18
_diffrn_reflns_limit_k_min -18
_diffrn_reflns_limit_l_max 39
_diffrn_reflns_limit_l_min -38
_diffrn_reflns_number 47500
_diffrn_reflns_theta_full 30.03
_diffrn_reflns_theta_max 30.03
_diffrn_reflns_theta_min 1.87
_exptl_absorpt_coefficient_mu 3.745
_exptl_absorpt_correction_T_max 0.4545
_exptl_absorpt_correction_T_min 0.2835
_exptl_absorpt_correction_type multi-scan
_exptl_absorpt_process_details
;
SADABS version 2008/1, G.M Sheldrick, University of
G\"ttingen, Germany, 2008.
;
_exptl_crystal_colour colourless
_exptl_crystal_density_diffrn 1.409
_exptl_crystal_density_method 'not measured'
_exptl_crystal_description prism
_exptl_crystal_F_000 1736
_exptl_crystal_size_max 0.45
_exptl_crystal_size_mid 0.27
_exptl_crystal_size_min 0.25
_platon_squeeze_details
;
;
_refine_diff_density_max 5.026
_refine_diff_density_min -6.160
_refine_diff_density_rms 0.190
_refine_ls_extinction_method none
_refine_ls_goodness_of_fit_ref 1.145
_refine_ls_hydrogen_treatment mixed
_refine_ls_matrix_type full
_refine_ls_number_parameters 763
_refine_ls_number_reflns 23137
_refine_ls_number_restraints 66
_refine_ls_restrained_S_all 1.144
_refine_ls_R_factor_all 0.0599
_refine_ls_R_factor_gt 0.0479
_refine_ls_shift/su_max 0.001
_refine_ls_shift/su_mean 0.000
_refine_ls_structure_factor_coef Fsqd
_refine_ls_weighting_details 'calc w=1/[\s^2^(Fo^2^)+(0.0001P)^2^+38.7001P] where P=(Fo^2^+2Fc^2^)/3'
_refine_ls_weighting_scheme calc
_refine_ls_wR_factor_gt 0.1071
_refine_ls_wR_factor_ref 0.1117
_reflns_number_gt 19572
_reflns_number_total 23137
_reflns_threshold_expression I>2\s(I)
_cod_data_source_file C003206Asup1.cif
_cod_data_source_block zm118
_cod_database_code 7111628

loop_
_symmetry_equiv_pos_as_xyz
'x, y, z'
'-x, -y, -z'

loop_
_atom_site_label
_atom_site_type_symbol
_atom_site_fract_x
_atom_site_fract_y
_atom_site_fract_z
_atom_site_U_iso_or_equiv
_atom_site_adp_type
_atom_site_occupancy
_atom_site_symmetry_multiplicity
_atom_site_calc_flag
_atom_site_refinement_flags
_atom_site_disorder_assembly
_atom_site_disorder_group
Lu1 Lu 0.72100(2) 0.558039(18) 0.314512(8) 0.01966(5) Uani 1 1 d . . .
Lu2 Lu 0.77870(2) 0.748906(18) 0.251110(8) 0.01908(5) Uani 1 1 d . . .
Lu3 Lu 0.60003(2) 0.511976(18) 0.199311(8) 0.01987(5) Uani 1 1 d . C .
Si1 Si 0.54347(15) 0.63842(13) 0.40003(6) 0.0230(3) Uani 1 1 d . . .
O1 O 0.8830(4) 0.4838(4) 0.33830(16) 0.0288(9) Uani 1 1 d . . .
N1 N 0.6310(4) 0.5577(4) 0.37975(16) 0.0203(8) Uani 1 1 d . . .
C1 C 0.6014(5) 0.6387(4) 0.26695(18) 0.0196(9) Uani 1 1 d D . .
H1A H 0.537(4) 0.575(3) 0.270(2) 0.024 Uiso 1 1 d D . .
H1B H 0.576(5) 0.704(3) 0.275(2) 0.024 Uiso 1 1 d D . .
Si2 Si 0.59957(15) 0.92952(13) 0.24958(7) 0.0276(3) Uani 1 1 d . . .
N2 N 0.7409(4) 0.9098(3) 0.25965(17) 0.0211(9) Uani 1 1 d . . .
C2 C 0.8402(4) 0.5597(4) 0.23641(17) 0.0143(8) Uani 1 1 d D . .
H2A H 0.846(5) 0.498(3) 0.2507(16) 0.021 Uiso 1 1 d D . .
H2B H 0.907(4) 0.624(3) 0.2519(15) 0.021 Uiso 1 1 d D . .
H2C H 0.837(5) 0.543(4) 0.2016(7) 0.021 Uiso 1 1 d D . .
O2 O 0.9802(4) 0.8062(4) 0.23205(17) 0.0322(9) Uani 1 1 d . B .
Si3 Si 0.28167(15) 0.45330(15) 0.19526(6) 0.0291(3) Uani 1 1 d . . .
N3 N 0.4018(4) 0.4492(4) 0.16526(17) 0.0253(10) Uani 1 1 d . . .
O3 O 0.6624(4) 0.4073(4) 0.13539(15) 0.0334(10) Uani 1 1 d D . .
C3 C 0.6081(6) 0.3830(4) 0.2549(2) 0.0254(11) Uani 1 1 d D . .
H3A H 0.6666 0.3586 0.2745 0.038 Uiso 1 1 calc RD . .
H3B H 0.5877 0.3392 0.2217 0.038 Uiso 1 1 calc RD . .
H3C H 0.5344 0.3745 0.2692 0.038 Uiso 1 1 calc RD . .
C4 C 0.8729(6) 0.7407(5) 0.3344(2) 0.0269(11) Uani 1 1 d D . .
H4A H 0.9120 0.8106 0.3262 0.040 Uiso 1 1 calc RD C .
H4B H 0.9348 0.7067 0.3442 0.040 Uiso 1 1 calc RD . .
H4C H 0.8293 0.7530 0.3613 0.040 Uiso 1 1 calc RD . .
C5 C 0.7007(5) 0.6709(5) 0.1625(2) 0.0248(11) Uani 1 1 d D . .
H5A H 0.6179 0.6394 0.1440 0.037 Uiso 1 1 calc RD . .
H5B H 0.7573 0.6459 0.1440 0.037 Uiso 1 1 calc RD . .
H5C H 0.7227 0.7506 0.1684 0.037 Uiso 1 1 calc RD . .
C6 C 0.3956(6) 0.6103(6) 0.3582(2) 0.0332(13) Uani 1 1 d . . .
H6A H 0.4111 0.6355 0.3282 0.050 Uiso 1 1 calc R . .
H6B H 0.3447 0.6490 0.3740 0.050 Uiso 1 1 calc R . .
H6C H 0.3536 0.5319 0.3504 0.050 Uiso 1 1 calc R . .
C7 C 0.5020(7) 0.6172(6) 0.4606(2) 0.0362(14) Uani 1 1 d . . .
H7A H 0.5586 0.5852 0.4769 0.054 Uiso 1 1 calc R . .
H7B H 0.4191 0.5680 0.4557 0.054 Uiso 1 1 calc R . .
H7C H 0.5069 0.6874 0.4808 0.054 Uiso 1 1 calc R . .
C8 C 0.6239(6) 0.7868(5) 0.4064(2) 0.0332(13) Uani 1 1 d . . .
H8A H 0.6494 0.7996 0.3756 0.050 Uiso 1 1 calc R . .
H8B H 0.6955 0.8090 0.4322 0.050 Uiso 1 1 calc R . .
H8C H 0.5690 0.8293 0.4147 0.050 Uiso 1 1 calc R . .
C9 C 0.6642(5) 0.4901(4) 0.41022(19) 0.0212(10) Uani 1 1 d . . .
C10 C 0.5937(5) 0.3792(5) 0.40389(19) 0.0231(10) Uani 1 1 d . . .
C11 C 0.6321(6) 0.3133(5) 0.4330(2) 0.0305(12) Uani 1 1 d . . .
H11A H 0.5865 0.2387 0.4280 0.037 Uiso 1 1 calc R . .
C12 C 0.7344(6) 0.3545(6) 0.4685(3) 0.0353(14) Uani 1 1 d . . .
H12A H 0.7593 0.3084 0.4875 0.042 Uiso 1 1 calc R . .
C13 C 0.8006(6) 0.4630(6) 0.4763(2) 0.0323(13) Uani 1 1 d . . .
H13A H 0.8698 0.4915 0.5014 0.039 Uiso 1 1 calc R . .
C14 C 0.7676(5) 0.5320(5) 0.4478(2) 0.0249(11) Uani 1 1 d . . .
C15 C 0.4750(5) 0.3318(5) 0.3681(2) 0.0266(11) Uani 1 1 d . . .
H15A H 0.4717 0.3824 0.3455 0.032 Uiso 1 1 calc R . .
C16 C 0.4617(7) 0.2191(5) 0.3377(2) 0.0397(16) Uani 1 1 d . . .
H16A H 0.5328 0.2226 0.3220 0.060 Uiso 1 1 calc R . .
H16B H 0.3883 0.1965 0.3128 0.060 Uiso 1 1 calc R . .
H16C H 0.4554 0.1663 0.3588 0.060 Uiso 1 1 calc R . .
C17 C 0.3679(6) 0.3247(6) 0.3957(2) 0.0365(15) Uani 1 1 d . . .
H17A H 0.3742 0.3974 0.4138 0.055 Uiso 1 1 calc R . .
H17B H 0.3699 0.2759 0.4184 0.055 Uiso 1 1 calc R . .
H17C H 0.2913 0.2962 0.3724 0.055 Uiso 1 1 calc R . .
C18 C 0.8433(6) 0.6523(5) 0.4589(2) 0.0290(12) Uani 1 1 d . . .
H18A H 0.8114 0.6868 0.4334 0.035 Uiso 1 1 calc R . .
C19 C 0.8277(8) 0.7111(7) 0.5083(3) 0.051(2) Uani 1 1 d . . .
H19A H 0.8726 0.7887 0.5138 0.076 Uiso 1 1 calc R . .
H19B H 0.8591 0.6794 0.5341 0.076 Uiso 1 1 calc R . .
H19C H 0.7413 0.7026 0.5083 0.076 Uiso 1 1 calc R . .
C20 C 0.9778(6) 0.6695(6) 0.4577(3) 0.0440(17) Uani 1 1 d . . .
H20A H 0.9877 0.6371 0.4252 0.066 Uiso 1 1 calc R . .
H20B H 1.0113 0.6348 0.4818 0.066 Uiso 1 1 calc R . .
H20C H 1.0209 0.7477 0.4652 0.066 Uiso 1 1 calc R . .
C21 C 0.6115(7) 1.0753(6) 0.2470(3) 0.0421(16) Uani 1 1 d . . .
H21A H 0.6631 1.1236 0.2767 0.063 Uiso 1 1 calc R . .
H21B H 0.5303 1.0847 0.2442 0.063 Uiso 1 1 calc R . .
H21C H 0.6471 1.0935 0.2187 0.063 Uiso 1 1 calc R . .
C22 C 0.5070(6) 0.8429(6) 0.1902(3) 0.0379(15) Uani 1 1 d . . .
H22A H 0.4984 0.7660 0.1902 0.057 Uiso 1 1 calc R . .
H22B H 0.5479 0.8639 0.1635 0.057 Uiso 1 1 calc R . .
H22C H 0.4265 0.8535 0.1859 0.057 Uiso 1 1 calc R . .
C23 C 0.5053(7) 0.8953(6) 0.2974(3) 0.0401(15) Uani 1 1 d . . .
H23A H 0.5441 0.9459 0.3284 0.060 Uiso 1 1 calc R . .
H23B H 0.4983 0.8206 0.3010 0.060 Uiso 1 1 calc R . .
H23C H 0.4241 0.9016 0.2877 0.060 Uiso 1 1 calc R . .
C24 C 0.8471(5) 1.0031(4) 0.2711(2) 0.0238(11) Uani 1 1 d . . .
C25 C 0.9033(6) 1.0465(5) 0.3202(2) 0.0276(12) Uani 1 1 d . . .
C26 C 1.0161(6) 1.1291(5) 0.3304(2) 0.0359(14) Uani 1 1 d . . .
H26A H 1.0565 1.1569 0.3631 0.043 Uiso 1 1 calc R . .
C27 C 1.0685(7) 1.1700(6) 0.2940(3) 0.0410(16) Uani 1 1 d . . .
H27A H 1.1458 1.2235 0.3014 0.049 Uiso 1 1 calc R . .
C28 C 1.0088(6) 1.1333(5) 0.2469(2) 0.0343(14) Uani 1 1 d . . .
H28A H 1.0435 1.1654 0.2222 0.041 Uiso 1 1 calc R . .
C29 C 0.8986(5) 1.0502(5) 0.2342(2) 0.0265(11) Uani 1 1 d . . .
C30 C 0.8453(6) 1.0117(5) 0.3624(2) 0.0317(13) Uani 1 1 d . . .
H30A H 0.7872 0.9368 0.3503 0.038 Uiso 1 1 calc R . .
C31 C 0.7721(8) 1.0886(6) 0.3800(3) 0.050(2) Uani 1 1 d . . .
H31A H 0.7167 1.0941 0.3523 0.075 Uiso 1 1 calc R . .
H31B H 0.8280 1.1610 0.3952 0.075 Uiso 1 1 calc R . .
H31C H 0.7251 1.0594 0.4039 0.075 Uiso 1 1 calc R . .
C32 C 0.9366(8) 1.0077(6) 0.4058(2) 0.0441(17) Uani 1 1 d . . .
H32A H 0.9946 0.9721 0.3938 0.066 Uiso 1 1 calc R . .
H32B H 0.8929 0.9664 0.4274 0.066 Uiso 1 1 calc R . .
H32C H 0.9805 1.0820 0.4237 0.066 Uiso 1 1 calc R . .
C33 C 0.8372(6) 1.0163(5) 0.1811(2) 0.0309(13) Uani 1 1 d . . .
H33A H 0.7534 0.9672 0.1795 0.037 Uiso 1 1 calc R . .
C34 C 0.8257(9) 1.1152(7) 0.1603(3) 0.054(2) Uani 1 1 d . . .
H34A H 0.7978 1.1631 0.1836 0.081 Uiso 1 1 calc R . .
H34B H 0.7671 1.0903 0.1298 0.081 Uiso 1 1 calc R . .
H34C H 0.9050 1.1554 0.1541 0.081 Uiso 1 1 calc R . .
C35 C 0.9009(7) 0.9551(6) 0.1484(3) 0.0422(16) Uani 1 1 d . . .
H35A H 0.9055 0.8894 0.1600 0.063 Uiso 1 1 calc R . .
H35B H 0.9831 1.0019 0.1490 0.063 Uiso 1 1 calc R . .
H35C H 0.8552 0.9344 0.1151 0.063 Uiso 1 1 calc R . .
C36 C 0.1301(7) 0.3774(8) 0.1558(3) 0.054(2) Uani 1 1 d . . .
H36A H 0.1308 0.3046 0.1405 0.081 Uiso 1 1 calc R . .
H36B H 0.1141 0.4173 0.1306 0.081 Uiso 1 1 calc R . .
H36C H 0.0663 0.3708 0.1757 0.081 Uiso 1 1 calc R . .
C37 C 0.2879(6) 0.3903(5) 0.2500(2) 0.0349(14) Uani 1 1 d . . .
H37A H 0.3639 0.4295 0.2727 0.052 Uiso 1 1 calc R . .
H37B H 0.2842 0.3137 0.2399 0.052 Uiso 1 1 calc R . .
H37C H 0.2190 0.3947 0.2661 0.052 Uiso 1 1 calc R . .
C38 C 0.2720(6) 0.5946(6) 0.2168(3) 0.0387(15) Uani 1 1 d . . .
H38A H 0.3490 0.6399 0.2375 0.058 Uiso 1 1 calc R . .
H38B H 0.2061 0.5909 0.2356 0.058 Uiso 1 1 calc R . .
H38C H 0.2560 0.6266 0.1887 0.058 Uiso 1 1 calc R . .
C39 C 0.3703(5) 0.3948(5) 0.1154(2) 0.0293(12) Uani 1 1 d . . .
C40 C 0.3578(6) 0.4546(6) 0.0779(2) 0.0330(13) Uani 1 1 d . . .
C41 C 0.3303(7) 0.3996(7) 0.0290(2) 0.0442(18) Uani 1 1 d . . .
H41A H 0.3234 0.4393 0.0041 0.053 Uiso 1 1 calc R . .
C42 C 0.3131(7) 0.2880(7) 0.0164(2) 0.0472(19) Uani 1 1 d . . .
H42A H 0.2951 0.2518 -0.0168 0.057 Uiso 1 1 calc R . .
C43 C 0.3223(7) 0.2308(7) 0.0523(2) 0.0410(16) Uani 1 1 d . . .
H43A H 0.3077 0.1543 0.0434 0.049 Uiso 1 1 calc R . .
C44 C 0.3523(6) 0.2805(5) 0.1016(2) 0.0334(13) Uani 1 1 d . . .
C45 C 0.3706(6) 0.5748(6) 0.0895(2) 0.0364(14) Uani 1 1 d . . .
H45A H 0.4064 0.6033 0.1247 0.044 Uiso 1 1 calc R . .
C46 C 0.2457(8) 0.5939(8) 0.0809(3) 0.0499(19) Uani 1 1 d . . .
H46A H 0.1936 0.5561 0.1013 0.075 Uiso 1 1 calc R . .
H46B H 0.2082 0.5656 0.0466 0.075 Uiso 1 1 calc R . .
H46C H 0.2558 0.6721 0.0893 0.075 Uiso 1 1 calc R . .
C47 C 0.4545(7) 0.6406(7) 0.0600(3) 0.0481(19) Uani 1 1 d . . .
H47A H 0.5306 0.6217 0.0620 0.072 Uiso 1 1 calc R . .
H47B H 0.4719 0.7187 0.0732 0.072 Uiso 1 1 calc R . .
H47C H 0.4145 0.6234 0.0260 0.072 Uiso 1 1 calc R . .
C48 C 0.3583(8) 0.2088(6) 0.1381(3) 0.049(2) Uani 1 1 d . . .
H48A H 0.3904 0.2588 0.1706 0.059 Uiso 1 1 calc R . .
C49 C 0.2407(12) 0.1348(10) 0.1416(5) 0.097(4) Uani 1 1 d . . .
H49A H 0.1873 0.1774 0.1518 0.146 Uiso 1 1 calc R . .
H49B H 0.2530 0.0907 0.1655 0.146 Uiso 1 1 calc R . .
H49C H 0.2035 0.0868 0.1098 0.146 Uiso 1 1 calc R . .
C50 C 0.4443(12) 0.1440(9) 0.1301(5) 0.080(3) Uani 1 1 d . . .
H50A H 0.5239 0.1928 0.1286 0.120 Uiso 1 1 calc R . .
H50B H 0.4133 0.0900 0.0995 0.120 Uiso 1 1 calc R . .
H50C H 0.4523 0.1067 0.1571 0.120 Uiso 1 1 calc R . .
C51 C 0.8610(6) 0.3768(5) 0.3507(2) 0.0301(12) Uani 1 1 d . . .
H51A H 0.8502 0.3194 0.3214 0.036 Uiso 1 1 calc R . .
H51B H 0.7880 0.3589 0.3660 0.036 Uiso 1 1 calc R . .
C52 C 0.9752(6) 0.3879(6) 0.3863(3) 0.0357(14) Uani 1 1 d . . .
H52A H 0.9696 0.4205 0.4198 0.043 Uiso 1 1 calc R . .
H52B H 0.9889 0.3163 0.3861 0.043 Uiso 1 1 calc R . .
C53 C 1.0759(6) 0.4633(6) 0.3674(3) 0.0406(16) Uani 1 1 d . . .
H53A H 1.1220 0.4213 0.3495 0.049 Uiso 1 1 calc R . .
H53B H 1.1329 0.5185 0.3945 0.049 Uiso 1 1 calc R . .
C54 C 1.0107(6) 0.5178(7) 0.3333(3) 0.0412(17) Uani 1 1 d . . .
H54A H 1.0450 0.5980 0.3428 0.049 Uiso 1 1 calc R . .
H54B H 1.0197 0.4939 0.2993 0.049 Uiso 1 1 calc R . .
C55 C 1.0833(6) 0.8831(6) 0.2669(3) 0.0401(16) Uani 1 1 d D . .
H55A H 1.1191 0.8453 0.2896 0.048 Uiso 1 1 calc R A 3
H55B H 1.0580 0.9412 0.2860 0.048 Uiso 1 1 calc R A 3
C56 C 1.1733(9) 0.9299(9) 0.2358(4) 0.044(2) Uani 0.718(17) 1 d PD B 3
H56A H 1.2578 0.9491 0.2533 0.052 Uiso 0.718(17) 1 calc PR B 3
H56B H 1.1591 0.9958 0.2264 0.052 Uiso 0.718(17) 1 calc PR B 3
C56A C 1.1951(16) 0.883(2) 0.2443(6) 0.044(2) Uani 0.282(17) 1 d PD B 4
H56C H 1.2511 0.9581 0.2498 0.052 Uiso 0.282(17) 1 calc PR B 4
H56D H 1.2386 0.8369 0.2584 0.052 Uiso 0.282(17) 1 calc PR B 4
C57 C 1.1492(7) 0.8384(7) 0.1912(4) 0.056(2) Uani 1 1 d D . .
H57A H 1.1437 0.8670 0.1610 0.068 Uiso 1 1 calc R B 3
H57B H 1.2155 0.8043 0.1922 0.068 Uiso 1 1 calc R B 3
C58 C 1.0294(7) 0.7557(6) 0.1927(3) 0.0436(17) Uani 1 1 d . B .
H58A H 0.9730 0.7392 0.1614 0.052 Uiso 1 1 calc R . .
H58B H 1.0426 0.6872 0.1991 0.052 Uiso 1 1 calc R . .
C59 C 0.749(3) 0.346(3) 0.1368(10) 0.053(3) Uani 0.614(14) 1 d PD C 1
H59A H 0.7102 0.2682 0.1209 0.063 Uiso 0.614(14) 1 calc PR C 1
H59B H 0.7871 0.3505 0.1706 0.063 Uiso 0.614(14) 1 calc PR C 1
C60 C 0.8411(13) 0.4018(15) 0.1087(4) 0.055(3) Uani 0.614(14) 1 d PD C 1
H60A H 0.8854 0.3525 0.0949 0.066 Uiso 0.614(14) 1 calc PR C 1
H60B H 0.9002 0.4684 0.1295 0.066 Uiso 0.614(14) 1 calc PR C 1
C61 C 0.762(3) 0.429(2) 0.0688(7) 0.051(5) Uani 0.614(14) 1 d PD C 1
H61A H 0.7527 0.3789 0.0375 0.061 Uiso 0.614(14) 1 calc PR C 1
H61B H 0.7992 0.5048 0.0650 0.061 Uiso 0.614(14) 1 calc PR C 1
C62 C 0.637(4) 0.418(4) 0.0851(6) 0.029(4) Uani 0.614(14) 1 d PD C 1
H62A H 0.6104 0.4827 0.0828 0.035 Uiso 0.614(14) 1 calc PR C 1
H62B H 0.5743 0.3521 0.0652 0.035 Uiso 0.614(14) 1 calc PR C 1
C59A C 0.747(5) 0.346(5) 0.1445(14) 0.053(3) Uani 0.386(14) 1 d PD C 2
H59C H 0.7080 0.2834 0.1590 0.063 Uiso 0.386(14) 1 calc PR C 2
H59D H 0.8202 0.3926 0.1676 0.063 Uiso 0.386(14) 1 calc PR C 2
C60A C 0.781(2) 0.304(2) 0.0968(7) 0.055(3) Uani 0.386(14) 1 d PD C 2
H60C H 0.7260 0.2308 0.0809 0.066 Uiso 0.386(14) 1 calc PR C 2
H60D H 0.8657 0.3027 0.1011 0.066 Uiso 0.386(14) 1 calc PR C 2
C61A C 0.763(5) 0.389(4) 0.0683(13) 0.051(5) Uani 0.386(14) 1 d PD C 2
H61C H 0.8344 0.4554 0.0768 0.061 Uiso 0.386(14) 1 calc PR C 2
H61D H 0.7480 0.3599 0.0328 0.061 Uiso 0.386(14) 1 calc PR C 2
C62A C 0.659(6) 0.410(7) 0.0842(10) 0.029(4) Uani 0.386(14) 1 d PD C 2
H62C H 0.5845 0.3547 0.0648 0.035 Uiso 0.386(14) 1 calc PR C 2
H62D H 0.6555 0.4826 0.0790 0.035 Uiso 0.386(14) 1 calc PR C 2
O1S1 O 0.238(3) -0.128(2) 0.3975(9) 0.303(12) Uiso 1 1 d D . .
C1S1 C 0.2915(19) -0.1525(16) 0.4410(7) 0.142(7) Uiso 1 1 d D . .
H1S1 H 0.3764 -0.1528 0.4407 0.170 Uiso 1 1 calc R . .
H1S2 H 0.2429 -0.2223 0.4475 0.170 Uiso 1 1 calc R . .
C2S1 C 0.283(2) -0.0545(16) 0.4761(8) 0.165(8) Uiso 1 1 d D . .
H2S1 H 0.3163 -0.0535 0.5102 0.198 Uiso 1 1 calc R . .
H2S2 H 0.1991 -0.0505 0.4739 0.198 Uiso 1 1 calc R . .
C3S1 C 0.365(3) 0.036(2) 0.4561(9) 0.223(12) Uiso 1 1 d D . .
H3S1 H 0.3465 0.1063 0.4639 0.268 Uiso 1 1 calc R . .
H3S2 H 0.4525 0.0473 0.4666 0.268 Uiso 1 1 calc R . .
C4S1 C 0.320(3) -0.021(2) 0.4032(10) 0.224(13) Uiso 1 1 d D . .
H4S1 H 0.2776 0.0228 0.3863 0.269 Uiso 1 1 calc R . .
H4S2 H 0.3900 -0.0256 0.3875 0.269 Uiso 1 1 calc R . .
O1S2 O -0.079(2) 0.153(2) -0.0561(10) 0.295(12) Uiso 1 1 d D . .
C1S2 C 0.003(2) 0.263(2) -0.0484(8) 0.197(10) Uiso 1 1 d D . .
H1S3 H -0.0244 0.3087 -0.0691 0.236 Uiso 1 1 calc R . .
H1S4 H 0.0884 0.2656 -0.0502 0.236 Uiso 1 1 calc R . .
C2S2 C -0.0216(18) 0.2857(15) 0.0042(7) 0.138(6) Uiso 1 1 d D . .
H2S3 H 0.0519 0.3375 0.0258 0.165 Uiso 1 1 calc R . .
H2S4 H -0.0883 0.3191 0.0050 0.165 Uiso 1 1 calc R . .
C3S2 C -0.056(2) 0.1802(18) 0.0224(9) 0.189(10) Uiso 1 1 d D . .
H3S3 H -0.0005 0.1846 0.0525 0.227 Uiso 1 1 calc R . .
H3S4 H -0.1405 0.1621 0.0287 0.227 Uiso 1 1 calc R . .
C4S2 C -0.043(3) 0.098(3) -0.0193(11) 0.279(17) Uiso 1 1 d D . .
H4S3 H 0.0412 0.0946 -0.0182 0.334 Uiso 1 1 calc R . .
H4S4 H -0.0997 0.0239 -0.0222 0.334 Uiso 1 1 calc R . .

loop_
_atom_site_aniso_label
_atom_site_aniso_U_11
_atom_site_aniso_U_22
_atom_site_aniso_U_33
_atom_site_aniso_U_23
_atom_site_aniso_U_13
_atom_site_aniso_U_12
Lu1 0.01999(10) 0.02179(10) 0.01870(10) 0.00607(8) 0.00561(8) 0.00668(8)
Lu2 0.01652(10) 0.01881(10) 0.02216(10) 0.00517(8) 0.00480(8) 0.00461(8)
Lu3 0.02148(11) 0.02007(10) 0.01733(10) 0.00479(7) 0.00461(8) 0.00404(8)
Si1 0.0239(7) 0.0260(7) 0.0195(7) 0.0048(6) 0.0063(6) 0.0069(6)
O1 0.023(2) 0.032(2) 0.037(2) 0.0177(18) 0.0095(17) 0.0110(17)
N1 0.021(2) 0.023(2) 0.018(2) 0.0054(16) 0.0036(16) 0.0061(17)
C1 0.019(2) 0.021(2) 0.018(2) 0.0033(18) 0.0032(18) 0.0044(19)
Si2 0.0236(8) 0.0238(7) 0.0377(9) 0.0079(6) 0.0076(7) 0.0093(6)
N2 0.018(2) 0.0152(19) 0.027(2) 0.0027(16) 0.0032(17) 0.0015(16)
C2 0.015(2) 0.016(2) 0.014(2) 0.0046(16) 0.0033(16) 0.0068(17)
O2 0.021(2) 0.034(2) 0.045(3) 0.0111(19) 0.0145(18) 0.0081(17)
Si3 0.0224(8) 0.0353(9) 0.0237(8) 0.0066(6) 0.0037(6) -0.0011(7)
N3 0.024(2) 0.029(2) 0.017(2) 0.0039(18) 0.0030(17) 0.0002(19)
O3 0.048(3) 0.037(2) 0.023(2) 0.0060(17) 0.0105(19) 0.023(2)
C3 0.032(3) 0.020(2) 0.024(3) 0.011(2) 0.006(2) 0.004(2)
C4 0.030(3) 0.025(3) 0.020(3) 0.002(2) -0.001(2) 0.005(2)
C5 0.031(3) 0.024(3) 0.023(3) 0.011(2) 0.005(2) 0.010(2)
C6 0.026(3) 0.044(4) 0.031(3) 0.006(3) 0.007(2) 0.011(3)
C7 0.045(4) 0.045(4) 0.025(3) 0.009(3) 0.016(3) 0.020(3)
C8 0.035(3) 0.029(3) 0.035(3) 0.005(2) 0.005(3) 0.010(3)
C9 0.023(3) 0.025(2) 0.018(2) 0.0065(19) 0.0082(19) 0.010(2)
C10 0.022(3) 0.027(3) 0.020(2) 0.006(2) 0.009(2) 0.005(2)
C11 0.032(3) 0.027(3) 0.037(3) 0.013(2) 0.013(3) 0.009(2)
C12 0.029(3) 0.048(4) 0.041(4) 0.026(3) 0.012(3) 0.018(3)
C13 0.026(3) 0.043(4) 0.030(3) 0.016(3) 0.001(2) 0.011(3)
C14 0.024(3) 0.031(3) 0.020(2) 0.006(2) 0.005(2) 0.008(2)
C15 0.027(3) 0.028(3) 0.022(3) 0.006(2) 0.007(2) 0.000(2)
C16 0.053(4) 0.027(3) 0.032(3) 0.000(2) 0.015(3) 0.000(3)
C17 0.022(3) 0.051(4) 0.028(3) 0.001(3) 0.006(2) 0.001(3)
C18 0.027(3) 0.026(3) 0.028(3) 0.003(2) -0.003(2) 0.003(2)
C19 0.053(5) 0.041(4) 0.044(4) -0.009(3) 0.012(4) -0.002(3)
C20 0.020(3) 0.039(4) 0.065(5) 0.012(3) -0.001(3) -0.002(3)
C21 0.044(4) 0.034(3) 0.058(5) 0.015(3) 0.015(3) 0.021(3)
C22 0.025(3) 0.042(4) 0.048(4) 0.011(3) 0.004(3) 0.012(3)
C23 0.041(4) 0.038(4) 0.048(4) 0.013(3) 0.017(3) 0.017(3)
C24 0.026(3) 0.021(2) 0.026(3) 0.009(2) 0.009(2) 0.007(2)
C25 0.029(3) 0.021(3) 0.030(3) 0.007(2) 0.007(2) 0.002(2)
C26 0.033(3) 0.034(3) 0.033(3) 0.007(3) 0.000(3) 0.000(3)
C27 0.034(3) 0.036(3) 0.043(4) 0.007(3) 0.009(3) -0.006(3)
C28 0.032(3) 0.029(3) 0.039(3) 0.016(3) 0.006(3) 0.000(2)
C29 0.025(3) 0.023(3) 0.030(3) 0.006(2) 0.005(2) 0.003(2)
C30 0.042(4) 0.022(3) 0.027(3) 0.005(2) 0.007(3) 0.003(2)
C31 0.066(5) 0.036(4) 0.053(5) 0.012(3) 0.033(4) 0.012(4)
C32 0.056(5) 0.039(4) 0.027(3) 0.003(3) -0.002(3) 0.003(3)
C33 0.027(3) 0.029(3) 0.035(3) 0.011(2) 0.004(2) 0.002(2)
C34 0.061(5) 0.060(5) 0.050(5) 0.029(4) 0.000(4) 0.025(4)
C35 0.041(4) 0.045(4) 0.038(4) 0.012(3) 0.009(3) 0.008(3)
C36 0.027(3) 0.080(6) 0.038(4) 0.003(4) 0.006(3) -0.004(4)
C37 0.038(4) 0.034(3) 0.028(3) 0.007(2) 0.011(3) 0.001(3)
C38 0.032(3) 0.048(4) 0.041(4) 0.014(3) 0.011(3) 0.016(3)
C39 0.024(3) 0.038(3) 0.020(3) 0.003(2) 0.002(2) 0.003(2)
C40 0.031(3) 0.044(4) 0.024(3) 0.008(3) 0.004(2) 0.012(3)
C41 0.044(4) 0.069(5) 0.022(3) 0.010(3) 0.001(3) 0.023(4)
C42 0.048(4) 0.069(5) 0.021(3) -0.004(3) 0.002(3) 0.021(4)
C43 0.037(4) 0.050(4) 0.023(3) -0.006(3) -0.004(3) 0.004(3)
C44 0.029(3) 0.036(3) 0.026(3) 0.002(2) 0.005(2) -0.002(3)
C45 0.039(4) 0.048(4) 0.027(3) 0.015(3) 0.003(3) 0.018(3)
C46 0.048(5) 0.065(5) 0.045(4) 0.019(4) 0.006(3) 0.027(4)
C47 0.045(4) 0.064(5) 0.036(4) 0.023(4) 0.004(3) 0.011(4)
C48 0.072(6) 0.035(4) 0.035(4) 0.013(3) 0.015(4) 0.002(4)
C49 0.100(10) 0.063(7) 0.111(10) 0.031(7) 0.026(8) -0.012(7)
C50 0.099(9) 0.064(6) 0.094(8) 0.041(6) 0.023(7) 0.033(6)
C51 0.025(3) 0.031(3) 0.036(3) 0.012(2) 0.009(2) 0.008(2)
C52 0.033(3) 0.034(3) 0.047(4) 0.019(3) 0.010(3) 0.013(3)
C53 0.027(3) 0.043(4) 0.058(5) 0.021(3) 0.008(3) 0.014(3)
C54 0.021(3) 0.054(4) 0.057(4) 0.031(4) 0.014(3) 0.011(3)
C55 0.022(3) 0.046(4) 0.051(4) 0.014(3) 0.004(3) 0.007(3)
C56 0.021(4) 0.049(6) 0.062(6) 0.027(5) 0.006(4) 0.004(4)
C56A 0.021(4) 0.049(6) 0.062(6) 0.027(5) 0.006(4) 0.004(4)
C57 0.039(4) 0.047(4) 0.094(7) 0.026(4) 0.043(5) 0.012(3)
C58 0.036(4) 0.040(4) 0.061(5) 0.015(3) 0.025(3) 0.013(3)
C59 0.079(7) 0.060(5) 0.034(9) 0.003(6) 0.007(6) 0.050(5)
C60 0.048(7) 0.097(10) 0.034(5) 0.004(6) 0.007(5) 0.049(7)
C61 0.044(5) 0.093(19) 0.033(4) 0.014(9) 0.016(4) 0.043(13)
C62 0.029(15) 0.043(8) 0.023(3) 0.005(3) 0.010(3) 0.023(8)
C59A 0.079(7) 0.060(5) 0.034(9) 0.003(6) 0.007(6) 0.050(5)
C60A 0.048(7) 0.097(10) 0.034(5) 0.004(6) 0.007(5) 0.049(7)
C61A 0.044(5) 0.093(19) 0.033(4) 0.014(9) 0.016(4) 0.043(13)
C62A 0.029(15) 0.043(8) 0.023(3) 0.005(3) 0.010(3) 0.023(8)

loop_
_atom_type_symbol
_atom_type_description
_atom_type_scat_dispersion_real
_atom_type_scat_dispersion_imag
_atom_type_scat_source
C C 0.0033 0.0016 'International Tables Vol C Tables 4.2.6.8 and 6.1.1.4'
H H 0.0000 0.0000 'International Tables Vol C Tables 4.2.6.8 and 6.1.1.4'
N N 0.0061 0.0033 'International Tables Vol C Tables 4.2.6.8 and 6.1.1.4'
O O 0.0106 0.0060 'International Tables Vol C Tables 4.2.6.8 and 6.1.1.4'
Si Si 0.0817 0.0704 'International Tables Vol C Tables 4.2.6.8 and 6.1.1.4'
Lu Lu -0.4720 5.8584 'International Tables Vol C Tables 4.2.6.8 and 6.1.1.4'

loop_
_geom_angle_atom_site_label_1
_geom_angle_atom_site_label_2
_geom_angle_atom_site_label_3
_geom_angle
N1 Lu1 C1 99.99(17)
N1 Lu1 O1 101.08(15)
C1 Lu1 O1 158.81(16)
N1 Lu1 C2 177.81(15)
C1 Lu1 C2 81.85(16)
O1 Lu1 C2 77.04(14)
N1 Lu1 Lu2 127.58(12)
C1 Lu1 Lu2 44.78(13)
O1 Lu1 Lu2 117.65(10)
C2 Lu1 Lu2 53.10(10)
N1 Lu1 Lu3 129.42(12)
C1 Lu1 Lu3 44.72(12)
O1 Lu1 Lu3 119.66(11)
C2 Lu1 Lu3 52.77(10)
Lu2 Lu1 Lu3 58.460(7)
N1 Lu1 C5 140.66(14)
C1 Lu1 C5 40.71(14)
O1 Lu1 C5 118.14(12)
C2 Lu1 C5 41.15(12)
Lu2 Lu1 C5 29.28(7)
Lu3 Lu1 C5 30.01(7)
N1 Lu1 H1A 87.8(13)
C1 Lu1 H1A 23.4(5)
O1 Lu1 H1A 160.4(11)
C2 Lu1 H1A 94.3(12)
Lu2 Lu1 H1A 67.6(6)
Lu3 Lu1 H1A 44.7(14)
C5 Lu1 H1A 56.2(11)
N2 Lu2 O2 98.41(16)
O2 Lu2 C2 76.93(15)
N2 Lu2 Lu3 128.72(12)
O2 Lu2 Lu3 119.34(11)
C2 Lu2 Lu3 53.87(10)
N2 Lu2 Lu1 131.05(12)
O2 Lu2 Lu1 117.61(11)
C2 Lu2 Lu1 53.52(10)
Lu3 Lu2 Lu1 60.827(8)
N2 Lu2 C3 142.92(14)
O2 Lu2 C3 118.65(13)
C2 Lu2 C3 41.73(13)
Lu3 Lu2 C3 30.41(7)
Lu1 Lu2 C3 31.13(7)
N2 Lu2 H1B 78.1(6)
O2 Lu2 H1B 175.5(9)
C2 Lu2 H1B 106.7(6)
Lu3 Lu2 H1B 65.2(9)
Lu1 Lu2 H1B 63.8(10)
C3 Lu2 H1B 65.0(6)
N2 Lu2 H2B 156.2(5)
O2 Lu2 H2B 60.7(8)
Lu1 Lu2 H2B 60.8(10)
C3 Lu2 H2B 59.4(7)
H1B Lu2 H2B 122.1(11)
N3 Lu3 C1 102.51(18)
N3 Lu3 O3 94.19(17)
C1 Lu3 O3 162.86(18)
N3 Lu3 C2 172.23(16)
C1 Lu3 C2 83.79(16)
O3 Lu3 C2 79.90(15)
N3 Lu3 Lu2 133.50(13)
C1 Lu3 Lu2 46.10(13)
O3 Lu3 Lu2 118.22(12)
C2 Lu3 Lu2 54.26(10)
N3 Lu3 Lu1 128.18(12)
C1 Lu3 Lu1 46.55(13)
O3 Lu3 Lu1 123.80(10)
C2 Lu3 Lu1 53.55(10)
Lu2 Lu3 Lu1 60.713(7)
N3 Lu3 C4 143.27(15)
C1 Lu3 C4 40.96(15)
O3 Lu3 C4 122.53(14)
C2 Lu3 C4 42.83(13)
Lu2 Lu3 C4 30.72(7)
Lu1 Lu3 C4 30.49(7)
N3 Lu3 H1A 86.4(12)
C1 Lu3 H1A 24.4(5)
O3 Lu3 H1A 165.5(10)
C2 Lu3 H1A 98.1(13)
Lu2 Lu3 H1A 70.3(6)
Lu1 Lu3 H1A 48.0(15)
C4 Lu3 H1A 58.0(11)
N1 Si1 C8 111.7(3)
N1 Si1 C6 113.5(3)
C8 Si1 C6 105.9(3)
N1 Si1 C7 112.0(3)
C8 Si1 C7 107.8(3)
C6 Si1 C7 105.6(3)
C51 O1 C54 105.6(5)
C51 O1 Lu1 122.8(3)
C54 O1 Lu1 130.2(4)
C9 N1 Si1 118.3(3)
C9 N1 Lu1 112.9(3)
Si1 N1 Lu1 128.4(2)
Lu3 C1 Lu1 88.73(18)
Lu3 C1 H1A 78(3)
Lu1 C1 H1A 82(4)
Lu3 C1 H1B 140(4)
Lu1 C1 H1B 131(4)
H1A C1 H1B 109(3)
N2 Si2 C22 111.1(3)
N2 Si2 C23 114.2(3)
C22 Si2 C23 106.2(3)
N2 Si2 C21 111.9(3)
C22 Si2 C21 107.0(3)
C23 Si2 C21 106.1(3)
C24 N2 Si2 118.7(4)
C24 N2 Lu2 114.8(3)
Si2 N2 Lu2 126.3(2)
Lu3 C2 Lu2 71.87(11)
Lu3 C2 Lu1 73.68(12)
Lu2 C2 Lu1 73.38(12)
Lu3 C2 H2A 105(3)
Lu2 C2 H2A 144(3)
Lu1 C2 H2A 71(3)
Lu3 C2 H2B 138(3)
Lu2 C2 H2B 66(3)
Lu1 C2 H2B 95(3)
H2A C2 H2B 110(3)
Lu3 C2 H2C 76(3)
Lu2 C2 H2C 103(3)
Lu1 C2 H2C 149(3)
H2A C2 H2C 111(3)
H2B C2 H2C 111(3)
C58 O2 C55 107.2(5)
C58 O2 Lu2 128.6(4)
C55 O2 Lu2 122.5(4)
N3 Si3 C37 112.0(3)
N3 Si3 C36 112.5(3)
C37 Si3 C36 106.2(4)
N3 Si3 C38 114.2(3)
C37 Si3 C38 106.7(3)
C36 Si3 C38 104.6(4)
C39 N3 Si3 116.1(4)
C39 N3 Lu3 118.1(4)
Si3 N3 Lu3 125.7(2)
C62A O3 C59 94(2)
C62A O3 C59A 103(2)
C59 O3 C62 105.8(12)
C59A O3 C62 114.6(16)
C62A O3 Lu3 132(2)
C59 O3 Lu3 131.1(11)
C59A O3 Lu3 122.7(15)
C62 O3 Lu3 121.7(12)
Lu2 C3 H3A 109.5
Lu2 C3 H3B 109.5
H3A C3 H3B 109.5
Lu2 C3 H3C 109.5
H3A C3 H3C 109.5
H3B C3 H3C 109.5
Lu3 C4 H4A 109.5
Lu3 C4 H4B 109.5
H4A C4 H4B 109.5
Lu3 C4 H4C 109.5
H4A C4 H4C 109.5
H4B C4 H4C 109.5
Lu1 C5 H5A 109.5
Lu1 C5 H5B 109.5
H5A C5 H5B 109.5
Lu1 C5 H5C 109.5
H5A C5 H5C 109.5
H5B C5 H5C 109.5
Si1 C6 H6A 109.5
Si1 C6 H6B 109.5
H6A C6 H6B 109.5
Si1 C6 H6C 109.5
H6A C6 H6C 109.5
H6B C6 H6C 109.5
Si1 C7 H7A 109.5
Si1 C7 H7B 109.5
H7A C7 H7B 109.5
Si1 C7 H7C 109.5
H7A C7 H7C 109.5
H7B C7 H7C 109.5
Si1 C8 H8A 109.5
Si1 C8 H8B 109.5
H8A C8 H8B 109.5
Si1 C8 H8C 109.5
H8A C8 H8C 109.5
H8B C8 H8C 109.5
C14 C9 C10 118.5(5)
C14 C9 N1 120.8(5)
C10 C9 N1 120.7(5)
C11 C10 C9 119.3(5)
C11 C10 C15 119.1(5)
C9 C10 C15 121.6(5)
C12 C11 C10 121.4(6)
C12 C11 H11A 119.3
C10 C11 H11A 119.3
C11 C12 C13 119.7(6)
C11 C12 H12A 120.2
C13 C12 H12A 120.2
C12 C13 C14 121.2(6)
C12 C13 H13A 119.4
C14 C13 H13A 119.4
C13 C14 C9 119.8(5)
C13 C14 C18 118.8(5)
C9 C14 C18 121.4(5)
C10 C15 C16 113.2(6)
C10 C15 C17 109.6(5)
C16 C15 C17 109.5(5)
C10 C15 H15A 108.1
C16 C15 H15A 108.1
C17 C15 H15A 108.1
C15 C16 H16A 109.5
C15 C16 H16B 109.5
H16A C16 H16B 109.5
C15 C16 H16C 109.5
H16A C16 H16C 109.5
H16B C16 H16C 109.5
C15 C17 H17A 109.5
C15 C17 H17B 109.5
H17A C17 H17B 109.5
C15 C17 H17C 109.5
H17A C17 H17C 109.5
H17B C17 H17C 109.5
C20 C18 C14 113.5(5)
C20 C18 C19 109.8(6)
C14 C18 C19 110.6(5)
C20 C18 H18A 107.5
C14 C18 H18A 107.5
C19 C18 H18A 107.5
C18 C19 H19A 109.5
C18 C19 H19B 109.5
H19A C19 H19B 109.5
C18 C19 H19C 109.5
H19A C19 H19C 109.5
H19B C19 H19C 109.5
C18 C20 H20A 109.5
C18 C20 H20B 109.5
H20A C20 H20B 109.5
C18 C20 H20C 109.5
H20A C20 H20C 109.5
H20B C20 H20C 109.5
Si2 C21 H21A 109.5
Si2 C21 H21B 109.5
H21A C21 H21B 109.5
Si2 C21 H21C 109.5
H21A C21 H21C 109.5
H21B C21 H21C 109.5
Si2 C22 H22A 109.5
Si2 C22 H22B 109.5
H22A C22 H22B 109.5
Si2 C22 H22C 109.5
H22A C22 H22C 109.5
H22B C22 H22C 109.5
Si2 C23 H23A 109.5
Si2 C23 H23B 109.5
H23A C23 H23B 109.5
Si2 C23 H23C 109.5
H23A C23 H23C 109.5
H23B C23 H23C 109.5
C25 C24 C29 119.5(5)
C25 C24 N2 119.3(5)
C29 C24 N2 121.2(5)
C26 C25 C24 118.4(5)
C26 C25 C30 118.7(6)
C24 C25 C30 122.9(5)
C27 C26 C25 121.4(6)
C27 C26 H26A 119.3
C25 C26 H26A 119.3
C28 C27 C26 119.7(6)
C28 C27 H27A 120.2
C26 C27 H27A 120.2
C27 C28 C29 121.9(6)
C27 C28 H28A 119.1
C29 C28 H28A 119.1
C28 C29 C24 118.8(6)
C28 C29 C33 118.4(5)
C24 C29 C33 122.7(5)
C25 C30 C32 114.0(6)
C25 C30 C31 109.9(5)
C32 C30 C31 109.2(6)
C25 C30 H30A 107.8
C32 C30 H30A 107.8
C31 C30 H30A 107.8
C30 C31 H31A 109.5
C30 C31 H31B 109.5
H31A C31 H31B 109.5
C30 C31 H31C 109.5
H31A C31 H31C 109.5
H31B C31 H31C 109.5
C30 C32 H32A 109.5
C30 C32 H32B 109.5
H32A C32 H32B 109.5
C30 C32 H32C 109.5
H32A C32 H32C 109.5
H32B C32 H32C 109.5
C35 C33 C29 114.1(6)
C35 C33 C34 107.9(6)
C29 C33 C34 111.4(6)
C35 C33 H33A 107.7
C29 C33 H33A 107.7
C34 C33 H33A 107.7
C33 C34 H34A 109.5
C33 C34 H34B 109.5
H34A C34 H34B 109.5
C33 C34 H34C 109.5
H34A C34 H34C 109.5
H34B C34 H34C 109.5
C33 C35 H35A 109.5
C33 C35 H35B 109.5
H35A C35 H35B 109.5
C33 C35 H35C 109.5
H35A C35 H35C 109.5
H35B C35 H35C 109.5
Si3 C36 H36A 109.5
Si3 C36 H36B 109.5
H36A C36 H36B 109.5
Si3 C36 H36C 109.5
H36A C36 H36C 109.5
H36B C36 H36C 109.5
Si3 C37 H37A 109.5
Si3 C37 H37B 109.5
H37A C37 H37B 109.5
Si3 C37 H37C 109.5
H37A C37 H37C 109.5
H37B C37 H37C 109.5
Si3 C38 H38A 109.5
Si3 C38 H38B 109.5
H38A C38 H38B 109.5
Si3 C38 H38C 109.5
H38A C38 H38C 109.5
H38B C38 H38C 109.5
N3 C39 C44 121.0(5)
N3 C39 C40 120.5(6)
C44 C39 C40 118.5(6)
C41 C40 C39 119.3(7)
C41 C40 C45 118.8(6)
C39 C40 C45 121.9(6)
C42 C41 C40 121.2(7)
C42 C41 H41A 119.4
C40 C41 H41A 119.4
C43 C42 C41 119.3(6)
C43 C42 H42A 120.4
C41 C42 H42A 120.4
C42 C43 C44 122.6(7)
C42 C43 H43A 118.7
C44 C43 H43A 118.7
C43 C44 C39 119.0(6)
C43 C44 C48 117.9(7)
C39 C44 C48 123.0(6)
C40 C45 C46 110.7(6)
C40 C45 C47 113.1(6)
C46 C45 C47 109.1(6)
C40 C45 H45A 107.9
C46 C45 H45A 107.9
C47 C45 H45A 107.9
C45 C46 H46A 109.5
C45 C46 H46B 109.5
H46A C46 H46B 109.5
C45 C46 H46C 109.5
H46A C46 H46C 109.5
H46B C46 H46C 109.5
C45 C47 H47A 109.5
C45 C47 H47B 109.5
H47A C47 H47B 109.5
C45 C47 H47C 109.5
H47A C47 H47C 109.5
H47B C47 H47C 109.5
C49 C48 C50 108.6(9)
C49 C48 C44 114.8(9)
C50 C48 C44 113.2(7)
C49 C48 H48A 106.6
C50 C48 H48A 106.6
C44 C48 H48A 106.6
C48 C49 H49A 109.5
C48 C49 H49B 109.5
H49A C49 H49B 109.5
C48 C49 H49C 109.5
H49A C49 H49C 109.5
H49B C49 H49C 109.5
C48 C50 H50A 109.5
C48 C50 H50B 109.5
H50A C50 H50B 109.5
C48 C50 H50C 109.5
H50A C50 H50C 109.5
H50B C50 H50C 109.5
O1 C51 C52 103.8(5)
O1 C51 H51A 111.0
C52 C51 H51A 111.0
O1 C51 H51B 111.0
C52 C51 H51B 111.0
H51A C51 H51B 109.0
C53 C52 C51 103.5(5)
C53 C52 H52A 111.1
C51 C52 H52A 111.1
C53 C52 H52B 111.1
C51 C52 H52B 111.1
H52A C52 H52B 109.0
C52 C53 C54 105.2(5)
C52 C53 H53A 110.7
C54 C53 H53A 110.7
C52 C53 H53B 110.7
C54 C53 H53B 110.7
H53A C53 H53B 108.8
O1 C54 C53 106.2(5)
O1 C54 H54A 110.5
C53 C54 H54A 110.5
O1 C54 H54B 110.5
C53 C54 H54B 110.5
H54A C54 H54B 108.7
O2 C55 C56 104.5(6)
O2 C55 C56A 105.9(9)
O2 C55 H55A 110.9
C56 C55 H55A 110.9
C56A C55 H55A 83.0
O2 C55 H55B 110.9
C56 C55 H55B 110.9
C56A C55 H55B 133.2
H55A C55 H55B 108.9
C55 C56 C57 104.1(7)
C55 C56 H56A 110.9
C57 C56 H56A 110.9
C55 C56 H56B 110.9
C57 C56 H56B 110.9
H56A C56 H56B 108.9
C57 C56A C55 105.7(11)
C57 C56A H56C 110.6
C55 C56A H56C 110.6
C57 C56A H56D 110.6
C55 C56A H56D 110.6
H56C C56A H56D 108.7
C56A C57 C58 100.4(10)
C58 C57 C56 106.4(6)
C56A C57 H57A 137.4
C58 C57 H57A 110.5
C56 C57 H57A 110.5
C56A C57 H57B 86.0
C58 C57 H57B 110.5
C56 C57 H57B 110.5
H57A C57 H57B 108.6
O2 C58 C57 105.8(6)
O2 C58 H58A 110.6
C57 C58 H58A 110.6
O2 C58 H58B 110.6
C57 C58 H58B 110.6
H58A C58 H58B 108.7
O3 C59 C60 102.5(13)
O3 C59 H59A 111.3
C60 C59 H59A 111.3
O3 C59 H59B 111.3
C60 C59 H59B 111.3
H59A C59 H59B 109.2
C59 C60 C61 102.6(17)
C59 C60 H60A 111.2
C61 C60 H60A 111.2
C59 C60 H60B 111.2
C61 C60 H60B 111.2
H60A C60 H60B 109.2
C60 C61 C62 106.2(15)
C60 C61 H61A 110.5
C62 C61 H61A 110.5
C60 C61 H61B 110.5
C62 C61 H61B 110.5
H61A C61 H61B 108.7
O3 C62 C61 102.6(18)
O3 C62 H62A 111.3
C61 C62 H62A 111.3
O3 C62 H62B 111.3
C61 C62 H62B 111.3
H62A C62 H62B 109.2
O3 C59A C60A 108.4(18)
O3 C59A H59C 110.0
C60A C59A H59C 110.0
O3 C59A H59D 110.0
C60A C59A H59D 110.0
H59C C59A H59D 108.4
C59A C60A C61A 101(3)
C59A C60A H60C 111.5
C61A C60A H60C 111.5
C59A C60A H60D 111.5
C61A C60A H60D 111.5
H60C C60A H60D 109.3
C62A C61A C60A 101(4)
C62A C61A H61C 111.6
C60A C61A H61C 111.6
C62A C61A H61D 111.6
C60A C61A H61D 111.6
H61C C61A H61D 109.4
C61A C62A O3 110(3)
C61A C62A H62C 109.6
O3 C62A H62C 109.6
C61A C62A H62D 109.6
O3 C62A H62D 109.6
H62C C62A H62D 108.1
C4S1 O1S1 C1S1 97(2)
O1S1 C1S1 C2S1 97.1(18)
O1S1 C1S1 H1S1 112.3
C2S1 C1S1 H1S1 112.3
O1S1 C1S1 H1S2 112.3
C2S1 C1S1 H1S2 112.3
H1S1 C1S1 H1S2 109.9
C1S1 C2S1 C3S1 98.9(18)
C1S1 C2S1 H2S1 112.0
C3S1 C2S1 H2S1 112.0
C1S1 C2S1 H2S2 112.0
C3S1 C2S1 H2S2 112.0
H2S1 C2S1 H2S2 109.7
C4S1 C3S1 C2S1 95(2)
C4S1 C3S1 H3S1 112.8
C2S1 C3S1 H3S1 112.8
C4S1 C3S1 H3S2 112.8
C2S1 C3S1 H3S2 112.8
H3S1 C3S1 H3S2 110.2
O1S1 C4S1 C3S1 113(2)
O1S1 C4S1 H4S1 109.0
C3S1 C4S1 H4S1 109.0
O1S1 C4S1 H4S2 109.0
C3S1 C4S1 H4S2 109.0
H4S1 C4S1 H4S2 107.8
C4S2 O1S2 C1S2 110(3)
O1S2 C1S2 C2S2 89.4(18)
O1S2 C1S2 H1S3 113.7
C2S2 C1S2 H1S3 113.7
O1S2 C1S2 H1S4 113.7
C2S2 C1S2 H1S4 113.7
H1S3 C1S2 H1S4 111.0
C3S2 C2S2 C1S2 110.1(18)
C3S2 C2S2 H2S3 109.6
C1S2 C2S2 H2S3 109.6
C3S2 C2S2 H2S4 109.6
C1S2 C2S2 H2S4 109.6
H2S3 C2S2 H2S4 108.1
C4S2 C3S2 C2S2 103(2)
C4S2 C3S2 H3S3 111.2
C2S2 C3S2 H3S3 111.2
C4S2 C3S2 H3S4 111.2
C2S2 C3S2 H3S4 111.2
H3S3 C3S2 H3S4 109.1
O1S2 C4S2 C3S2 94(2)
O1S2 C4S2 H4S3 112.9
C3S2 C4S2 H4S3 112.9
O1S2 C4S2 H4S4 112.9
C3S2 C4S2 H4S4 112.9
H4S3 C4S2 H4S4 110.4

loop_
_geom_bond_atom_site_label_1
_geom_bond_atom_site_label_2
_geom_bond_distance
Lu1 N1 2.233(4)
Lu1 C1 2.383(5)
Lu1 O1 2.420(4)
Lu1 C2 2.751(5)
Lu1 Lu2 3.2785(3)
Lu1 Lu3 3.2821(4)
Lu1 H1A 2.44(6)
Lu2 N2 2.241(4)
Lu2 O2 2.414(4)
Lu2 C2 2.736(5)
Lu2 Lu3 3.2036(3)
Lu2 H1B 2.48(5)
Lu2 H2B 2.50(6)
Lu3 N3 2.255(5)
Lu3 C1 2.310(5)
Lu3 O3 2.391(4)
Lu3 C2 2.723(5)
Lu3 H1A 2.31(6)
Si1 N1 1.734(5)
Si1 C8 1.872(7)
Si1 C6 1.876(6)
Si1 C7 1.883(6)
O1 C51 1.459(7)
O1 C54 1.461(7)
N1 C9 1.426(7)
C1 H1A 0.978(19)
C1 H1B 0.978(19)
Si2 N2 1.731(5)
Si2 C22 1.879(7)
Si2 C23 1.880(7)
Si2 C21 1.884(7)
N2 C24 1.435(7)
C2 H2A 0.972(18)
C2 H2B 0.968(18)
C2 H2C 0.967(18)
O2 C58 1.457(8)
O2 C55 1.465(8)
Si3 N3 1.730(5)
Si3 C37 1.876(7)
Si3 C36 1.881(7)
Si3 C38 1.883(8)
N3 C39 1.427(7)
O3 C62A 1.453(14)
O3 C59 1.454(11)
O3 C59A 1.456(14)
O3 C62 1.456(11)
C3 H3A 0.9800
C3 H3B 0.9800
C3 H3C 0.9800
C4 H4A 0.9800
C4 H4B 0.9800
C4 H4C 0.9800
C5 H5A 0.9800
C5 H5B 0.9800
C5 H5C 0.9800
C6 H6A 0.9800
C6 H6B 0.9800
C6 H6C 0.9800
C7 H7A 0.9800
C7 H7B 0.9800
C7 H7C 0.9800
C8 H8A 0.9800
C8 H8B 0.9800
C8 H8C 0.9800
C9 C14 1.420(8)
C9 C10 1.423(8)
C10 C11 1.406(8)
C10 C15 1.517(8)
C11 C12 1.377(9)
C11 H11A 0.9500
C12 C13 1.380(10)
C12 H12A 0.9500
C13 C14 1.401(8)
C13 H13A 0.9500
C14 C18 1.533(8)
C15 C16 1.534(9)
C15 C17 1.539(8)
C15 H15A 1.0000
C16 H16A 0.9800
C16 H16B 0.9800
C16 H16C 0.9800
C17 H17A 0.9800
C17 H17B 0.9800
C17 H17C 0.9800
C18 C20 1.524(9)
C18 C19 1.537(10)
C18 H18A 1.0000
C19 H19A 0.9800
C19 H19B 0.9800
C19 H19C 0.9800
C20 H20A 0.9800
C20 H20B 0.9800
C20 H20C 0.9800
C21 H21A 0.9800
C21 H21B 0.9800
C21 H21C 0.9800
C22 H22A 0.9800
C22 H22B 0.9800
C22 H22C 0.9800
C23 H23A 0.9800
C23 H23B 0.9800
C23 H23C 0.9800
C24 C25 1.414(8)
C24 C29 1.414(8)
C25 C26 1.413(8)
C25 C30 1.516(8)
C26 C27 1.369(9)
C26 H26A 0.9500
C27 C28 1.369(10)
C27 H27A 0.9500
C28 C29 1.394(8)
C28 H28A 0.9500
C29 C33 1.520(9)
C30 C32 1.543(10)
C30 C31 1.547(10)
C30 H30A 1.0000
C31 H31A 0.9800
C31 H31B 0.9800
C31 H31C 0.9800
C32 H32A 0.9800
C32 H32B 0.9800
C32 H32C 0.9800
C33 C35 1.513(10)
C33 C34 1.538(9)
C33 H33A 1.0000
C34 H34A 0.9800
C34 H34B 0.9800
C34 H34C 0.9800
C35 H35A 0.9800
C35 H35B 0.9800
C35 H35C 0.9800
C36 H36A 0.9800
C36 H36B 0.9800
C36 H36C 0.9800
C37 H37A 0.9800
C37 H37B 0.9800
C37 H37C 0.9800
C38 H38A 0.9800
C38 H38B 0.9800
C38 H38C 0.9800
C39 C44 1.428(9)
C39 C40 1.433(9)
C40 C41 1.405(9)
C40 C45 1.510(10)
C41 C42 1.393(12)
C41 H41A 0.9500
C42 C43 1.370(11)
C42 H42A 0.9500
C43 C44 1.395(9)
C43 H43A 0.9500
C44 C48 1.514(10)
C45 C46 1.538(10)
C45 C47 1.538(10)
C45 H45A 1.0000
C46 H46A 0.9800
C46 H46B 0.9800
C46 H46C 0.9800
C47 H47A 0.9800
C47 H47B 0.9800
C47 H47C 0.9800
C48 C49 1.467(14)
C48 C50 1.492(14)
C48 H48A 1.0000
C49 H49A 0.9800
C49 H49B 0.9800
C49 H49C 0.9800
C50 H50A 0.9800
C50 H50B 0.9800
C50 H50C 0.9800
C51 C52 1.526(9)
C51 H51A 0.9900
C51 H51B 0.9900
C52 C53 1.525(9)
C52 H52A 0.9900
C52 H52B 0.9900
C53 C54 1.536(9)
C53 H53A 0.9900
C53 H53B 0.9900
C54 H54A 0.9900
C54 H54B 0.9900
C55 C56 1.517(10)
C55 C56A 1.519(15)
C55 H55A 0.9900
C55 H55B 0.9900
C56 C57 1.528(12)
C56 H56A 0.9900
C56 H56B 0.9900
C56A C57 1.494(15)
C56A H56C 0.9900
C56A H56D 0.9900
C57 C58 1.522(10)
C57 H57A 0.9900
C57 H57B 0.9900
C58 H58A 0.9900
C58 H58B 0.9900
C59 C60 1.51(2)
C59 H59A 0.9900
C59 H59B 0.9900
C60 C61 1.522(18)
C60 H60A 0.9900
C60 H60B 0.9900
C61 C62 1.55(4)
C61 H61A 0.9900
C61 H61B 0.9900
C62 H62A 0.9900
C62 H62B 0.9900
C59A C60A 1.51(2)
C59A H59C 0.9900
C59A H59D 0.9900
C60A C61A 1.51(2)
C60A H60C 0.9900
C60A H60D 0.9900
C61A C62A 1.43(6)
C61A H61C 0.9900
C61A H61D 0.9900
C62A H62C 0.9900
C62A H62D 0.9900
O1S1 C4S1 1.427(19)
O1S1 C1S1 1.434(18)
C1S1 C2S1 1.518(16)
C1S1 H1S1 0.9900
C1S1 H1S2 0.9900
C2S1 C3S1 1.538(17)
C2S1 H2S1 0.9900
C2S1 H2S2 0.9900
C3S1 C4S1 1.520(17)
C3S1 H3S1 0.9900
C3S1 H3S2 0.9900
C4S1 H4S1 0.9900
C4S1 H4S2 0.9900
O1S2 C4S2 1.45(2)
O1S2 C1S2 1.454(19)
C1S2 C2S2 1.549(16)
C1S2 H1S3 0.9900
C1S2 H1S4 0.9900
C2S2 C3S2 1.518(16)
C2S2 H2S3 0.9900
C2S2 H2S4 0.9900
C3S2 C4S2 1.513(17)
C3S2 H3S3 0.9900
C3S2 H3S4 0.9900
C4S2 H4S3 0.9900
C4S2 H4S4 0.9900

loop_
_geom_torsion_atom_site_label_1
_geom_torsion_atom_site_label_2
_geom_torsion_atom_site_label_3
_geom_torsion_atom_site_label_4
_geom_torsion
N1 Lu1 Lu2 N2 -0.3(2)
C1 Lu1 Lu2 N2 62.0(2)
O1 Lu1 Lu2 N2 -132.9(2)
C2 Lu1 Lu2 N2 -177.6(2)
Lu3 Lu1 Lu2 N2 117.63(15)
C5 Lu1 Lu2 N2 128.3(2)
N1 Lu1 Lu2 O2 132.15(19)
C1 Lu1 Lu2 O2 -165.5(2)
O1 Lu1 Lu2 O2 -0.45(18)
C2 Lu1 Lu2 O2 -45.23(18)
Lu3 Lu1 Lu2 O2 -109.96(13)
C5 Lu1 Lu2 O2 -99.33(19)
N1 Lu1 Lu2 C2 177.38(19)
C1 Lu1 Lu2 C2 -120.3(2)
O1 Lu1 Lu2 C2 44.78(18)
Lu3 Lu1 Lu2 C2 -64.73(12)
C5 Lu1 Lu2 C2 -54.10(19)
N1 Lu1 Lu2 Lu3 -117.89(15)
C1 Lu1 Lu2 Lu3 -55.58(18)
O1 Lu1 Lu2 Lu3 109.51(12)
C2 Lu1 Lu2 Lu3 64.73(12)
C5 Lu1 Lu2 Lu3 10.63(15)
N1 Lu1 Lu2 C3 -127.4(2)
C1 Lu1 Lu2 C3 -65.1(2)
O1 Lu1 Lu2 C3 99.97(19)
C2 Lu1 Lu2 C3 55.18(19)
Lu3 Lu1 Lu2 C3 -9.55(15)
C5 Lu1 Lu2 C3 1.1(2)
N2 Lu2 Lu3 N3 -4.7(2)
O2 Lu2 Lu3 N3 -136.4(2)
C2 Lu2 Lu3 N3 -179.4(2)
Lu1 Lu2 Lu3 N3 116.41(16)
C3 Lu2 Lu3 N3 126.2(2)
N2 Lu2 Lu3 C1 -64.8(2)
O2 Lu2 Lu3 C1 163.5(2)
C2 Lu2 Lu3 C1 120.5(2)
Lu1 Lu2 Lu3 C1 56.32(18)
C3 Lu2 Lu3 C1 66.1(2)
N2 Lu2 Lu3 O3 123.89(19)
O2 Lu2 Lu3 O3 -7.86(17)
C2 Lu2 Lu3 O3 -50.84(16)
Lu1 Lu2 Lu3 O3 -115.02(11)
C3 Lu2 Lu3 O3 -105.27(19)
N2 Lu2 Lu3 C2 174.73(19)
O2 Lu2 Lu3 C2 42.98(17)
Lu1 Lu2 Lu3 C2 -64.18(12)
C3 Lu2 Lu3 C2 -54.42(19)
N2 Lu2 Lu3 Lu1 -121.09(15)
O2 Lu2 Lu3 Lu1 107.16(13)
C2 Lu2 Lu3 Lu1 64.18(12)
C3 Lu2 Lu3 Lu1 9.75(15)
N2 Lu2 Lu3 C4 -129.2(2)
O2 Lu2 Lu3 C4 99.1(2)
C2 Lu2 Lu3 C4 56.11(19)
Lu1 Lu2 Lu3 C4 -8.06(15)
C3 Lu2 Lu3 C4 1.7(2)
N1 Lu1 Lu3 N3 -9.3(2)
C1 Lu1 Lu3 N3 -68.6(2)
O1 Lu1 Lu3 N3 129.7(2)
C2 Lu1 Lu3 N3 170.5(2)
Lu2 Lu1 Lu3 N3 -124.26(17)
C5 Lu1 Lu3 N3 -134.7(2)
N1 Lu1 Lu3 C1 59.3(2)
O1 Lu1 Lu3 C1 -161.8(2)
C2 Lu1 Lu3 C1 -121.0(2)
Lu2 Lu1 Lu3 C1 -55.68(18)
C5 Lu1 Lu3 C1 -66.1(2)
N1 Lu1 Lu3 O3 -139.0(2)
C1 Lu1 Lu3 O3 161.8(2)
O1 Lu1 Lu3 O3 0.00(18)
C2 Lu1 Lu3 O3 40.81(19)
Lu2 Lu1 Lu3 O3 106.08(14)
C5 Lu1 Lu3 O3 95.7(2)
N1 Lu1 Lu3 C2 -179.78(19)
C1 Lu1 Lu3 C2 121.0(2)
O1 Lu1 Lu3 C2 -40.81(17)
Lu2 Lu1 Lu3 C2 65.27(12)
C5 Lu1 Lu3 C2 54.88(19)
N1 Lu1 Lu3 Lu2 114.95(15)
C1 Lu1 Lu3 Lu2 55.68(18)
O1 Lu1 Lu3 Lu2 -106.08(11)
C2 Lu1 Lu3 Lu2 -65.27(12)
C5 Lu1 Lu3 Lu2 -10.39(14)
N1 Lu1 Lu3 C4 123.1(2)
C1 Lu1 Lu3 C4 63.8(2)
O1 Lu1 Lu3 C4 -97.96(19)
C2 Lu1 Lu3 C4 -57.2(2)
Lu2 Lu1 Lu3 C4 8.12(15)
C5 Lu1 Lu3 C4 -2.3(2)
N1 Lu1 O1 C51 58.8(4)
C1 Lu1 O1 C51 -127.6(5)
C2 Lu1 O1 C51 -122.3(4)
Lu2 Lu1 O1 C51 -157.7(4)
Lu3 Lu1 O1 C51 -90.1(4)
C5 Lu1 O1 C51 -124.4(4)
N1 Lu1 O1 C54 -136.4(6)
C1 Lu1 O1 C54 37.2(8)
C2 Lu1 O1 C54 42.4(6)
Lu2 Lu1 O1 C54 7.1(6)
Lu3 Lu1 O1 C54 74.7(6)
C5 Lu1 O1 C54 40.3(6)
C8 Si1 N1 C9 119.0(4)
C6 Si1 N1 C9 -121.4(4)
C7 Si1 N1 C9 -2.0(5)
C8 Si1 N1 Lu1 -52.9(4)
C6 Si1 N1 Lu1 66.8(4)
C7 Si1 N1 Lu1 -173.9(3)
C1 Lu1 N1 C9 165.8(4)
O1 Lu1 N1 C9 -16.6(4)
Lu2 Lu1 N1 C9 -154.9(3)
Lu3 Lu1 N1 C9 127.9(3)
C5 Lu1 N1 C9 167.9(3)
C1 Lu1 N1 Si1 -22.0(3)
O1 Lu1 N1 Si1 155.7(3)
Lu2 Lu1 N1 Si1 17.3(4)
Lu3 Lu1 N1 Si1 -59.9(3)
C5 Lu1 N1 Si1 -19.8(4)
N3 Lu3 C1 Lu1 131.44(16)
O3 Lu3 C1 Lu1 -61.9(6)
C2 Lu3 C1 Lu1 -43.94(15)
Lu2 Lu3 C1 Lu1 -88.65(17)
C4 Lu3 C1 Lu1 -43.99(15)
N1 Lu1 C1 Lu3 -137.60(16)
O1 Lu1 C1 Lu3 48.8(5)
C2 Lu1 C1 Lu3 43.61(15)
Lu2 Lu1 C1 Lu3 87.83(17)
C5 Lu1 C1 Lu3 44.50(15)
C22 Si2 N2 C24 127.7(4)
C23 Si2 N2 C24 -112.3(5)
C21 Si2 N2 C24 8.2(5)
C22 Si2 N2 Lu2 -47.3(4)
C23 Si2 N2 Lu2 72.7(4)
C21 Si2 N2 Lu2 -166.8(3)
O2 Lu2 N2 C24 -23.1(4)
Lu3 Lu2 N2 C24 -162.0(3)
Lu1 Lu2 N2 C24 115.5(3)
C3 Lu2 N2 C24 158.6(3)
O2 Lu2 N2 Si2 152.1(3)
Lu3 Lu2 N2 Si2 13.2(4)
Lu1 Lu2 N2 Si2 -69.3(3)
C3 Lu2 N2 Si2 -26.2(4)
C1 Lu3 C2 Lu2 -38.65(14)
O3 Lu3 C2 Lu2 136.05(14)
Lu1 Lu3 C2 Lu2 -77.42(9)
C4 Lu3 C2 Lu2 -38.60(13)
C1 Lu3 C2 Lu1 38.78(14)
O3 Lu3 C2 Lu1 -146.52(14)
Lu2 Lu3 C2 Lu1 77.42(9)
C4 Lu3 C2 Lu1 38.83(13)
O2 Lu2 C2 Lu3 -142.40(15)
Lu1 Lu2 C2 Lu3 77.83(9)
C3 Lu2 C2 Lu3 38.21(13)
O2 Lu2 C2 Lu1 139.77(15)
Lu3 Lu2 C2 Lu1 -77.83(9)
C3 Lu2 C2 Lu1 -39.62(13)
C1 Lu1 C2 Lu3 -37.56(14)
O1 Lu1 C2 Lu3 144.35(14)
Lu2 Lu1 C2 Lu3 -75.46(9)
C5 Lu1 C2 Lu3 -38.44(13)
C1 Lu1 C2 Lu2 37.90(14)
O1 Lu1 C2 Lu2 -140.18(14)
Lu3 Lu1 C2 Lu2 75.46(9)
C5 Lu1 C2 Lu2 37.02(13)
N2 Lu2 O2 C58 -131.5(5)
C2 Lu2 O2 C58 46.8(5)
Lu3 Lu2 O2 C58 12.4(6)
Lu1 Lu2 O2 C58 82.7(5)
C3 Lu2 O2 C58 47.3(6)
N2 Lu2 O2 C55 65.4(5)
C2 Lu2 O2 C55 -116.3(5)
Lu3 Lu2 O2 C55 -150.7(4)
Lu1 Lu2 O2 C55 -80.4(5)
C3 Lu2 O2 C55 -115.8(4)
C37 Si3 N3 C39 122.4(5)
C36 Si3 N3 C39 2.9(6)
C38 Si3 N3 C39 -116.2(5)
C37 Si3 N3 Lu3 -53.4(4)
C36 Si3 N3 Lu3 -173.0(4)
C38 Si3 N3 Lu3 68.0(4)
C1 Lu3 N3 C39 160.9(4)
O3 Lu3 N3 C39 -15.2(4)
Lu2 Lu3 N3 C39 121.1(4)
Lu1 Lu3 N3 C39 -155.3(4)
C4 Lu3 N3 C39 165.9(4)
C1 Lu3 N3 Si3 -23.3(4)
O3 Lu3 N3 Si3 160.6(3)
Lu2 Lu3 N3 Si3 -63.1(4)
Lu1 Lu3 N3 Si3 20.5(4)
C4 Lu3 N3 Si3 -18.3(5)
N3 Lu3 O3 C62A 65(5)
C1 Lu3 O3 C62A -102(5)
C2 Lu3 O3 C62A -120(5)
Lu2 Lu3 O3 C62A -81(5)
Lu1 Lu3 O3 C62A -153(5)
C4 Lu3 O3 C62A -116(5)
N3 Lu3 O3 C59 -138(2)
C1 Lu3 O3 C59 55(2)
C2 Lu3 O3 C59 37(2)
Lu2 Lu3 O3 C59 77(2)
Lu1 Lu3 O3 C59 5(2)
C4 Lu3 O3 C59 41(2)
N3 Lu3 O3 C59A -134(3)
C1 Lu3 O3 C59A 59(4)
C2 Lu3 O3 C59A 41(3)
Lu2 Lu3 O3 C59A 81(3)
Lu1 Lu3 O3 C59A 9(3)
C4 Lu3 O3 C59A 45(3)
N3 Lu3 O3 C62 58(2)
C1 Lu3 O3 C62 -109(2)
C2 Lu3 O3 C62 -127(2)
Lu2 Lu3 O3 C62 -87(2)
Lu1 Lu3 O3 C62 -159(2)
C4 Lu3 O3 C62 -123(2)
Si1 N1 C9 C14 -84.6(6)
Lu1 N1 C9 C14 88.5(5)
Si1 N1 C9 C10 94.8(5)
Lu1 N1 C9 C10 -92.0(5)
C14 C9 C10 C11 -3.5(8)
N1 C9 C10 C11 177.0(5)
C14 C9 C10 C15 173.5(5)
N1 C9 C10 C15 -6.0(8)
C9 C10 C11 C12 2.0(9)
C15 C10 C11 C12 -175.2(6)
C10 C11 C12 C13 0.7(10)
C11 C12 C13 C14 -1.7(10)
C12 C13 C14 C9 0.1(9)
C12 C13 C14 C18 178.8(6)
C10 C9 C14 C13 2.5(8)
N1 C9 C14 C13 -178.0(5)
C10 C9 C14 C18 -176.1(5)
N1 C9 C14 C18 3.4(8)
C11 C10 C15 C16 -47.0(7)
C9 C10 C15 C16 135.9(6)
C11 C10 C15 C17 75.6(7)
C9 C10 C15 C17 -101.5(6)
C13 C14 C18 C20 56.1(8)
C9 C14 C18 C20 -125.2(6)
C13 C14 C18 C19 -67.8(8)
C9 C14 C18 C19 110.9(7)
Si2 N2 C24 C25 98.4(6)
Lu2 N2 C24 C25 -86.0(6)
Si2 N2 C24 C29 -83.7(6)
Lu2 N2 C24 C29 91.9(6)
C29 C24 C25 C26 -6.1(9)
N2 C24 C25 C26 171.9(6)
C29 C24 C25 C30 171.3(6)
N2 C24 C25 C30 -10.8(9)
C24 C25 C26 C27 2.6(10)
C30 C25 C26 C27 -174.9(7)
C25 C26 C27 C28 2.4(12)
C26 C27 C28 C29 -3.9(12)
C27 C28 C29 C24 0.3(10)
C27 C28 C29 C33 178.7(7)
C25 C24 C29 C28 4.7(9)
N2 C24 C29 C28 -173.2(6)
C25 C24 C29 C33 -173.5(6)
N2 C24 C29 C33 8.5(9)
C26 C25 C30 C32 -38.3(8)
C24 C25 C30 C32 144.3(6)
C26 C25 C30 C31 84.7(8)
C24 C25 C30 C31 -92.7(7)
C28 C29 C33 C35 71.2(8)
C24 C29 C33 C35 -110.5(7)
C28 C29 C33 C34 -51.2(8)
C24 C29 C33 C34 127.0(7)
Si3 N3 C39 C44 -88.9(6)
Lu3 N3 C39 C44 87.3(6)
Si3 N3 C39 C40 92.1(6)
Lu3 N3 C39 C40 -91.8(6)
N3 C39 C40 C41 178.1(6)
C44 C39 C40 C41 -1.0(9)
N3 C39 C40 C45 -3.3(9)
C44 C39 C40 C45 177.6(6)
C39 C40 C41 C42 1.1(11)
C45 C40 C41 C42 -177.6(7)
C40 C41 C42 C43 0.4(12)
C41 C42 C43 C44 -2.1(12)
C42 C43 C44 C39 2.2(11)
C42 C43 C44 C48 179.2(7)
N3 C39 C44 C43 -179.7(6)
C40 C39 C44 C43 -0.6(9)
N3 C39 C44 C48 3.5(10)
C40 C39 C44 C48 -177.5(7)
C41 C40 C45 C46 73.5(8)
C39 C40 C45 C46 -105.1(7)
C41 C40 C45 C47 -49.3(9)
C39 C40 C45 C47 132.1(7)
C43 C44 C48 C49 -68.9(11)
C39 C44 C48 C49 108.0(10)
C43 C44 C48 C50 56.5(10)
C39 C44 C48 C50 -126.5(9)
C54 O1 C51 C52 40.4(6)
Lu1 O1 C51 C52 -151.7(4)
O1 C51 C52 C53 -35.2(7)
C51 C52 C53 C54 17.3(8)
C51 O1 C54 C53 -29.2(7)
Lu1 O1 C54 C53 164.1(4)
C52 C53 C54 O1 6.5(8)
C58 O2 C55 C56 35.8(8)
Lu2 O2 C55 C56 -158.0(5)
C58 O2 C55 C56A 4.8(13)
Lu2 O2 C55 C56A 171.0(12)
O2 C55 C56 C57 -29.5(9)
C56A C55 C56 C57 67.3(14)
O2 C55 C56A C57 20(2)
C56 C55 C56A C57 -71.9(15)
C55 C56A C57 C58 -34.6(19)
C55 C56A C57 C56 70.2(14)
C55 C56 C57 C56A -69.1(14)
C55 C56 C57 C58 13.3(10)
C55 O2 C58 C57 -27.1(8)
Lu2 O2 C58 C57 167.8(5)
C56A C57 C58 O2 38.1(13)
C56 C57 C58 O2 7.8(9)
C62A O3 C59 C60 44(4)
C62 O3 C59 C60 47(3)
Lu3 O3 C59 C60 -119.4(12)
O3 C59 C60 C61 -37(3)
C59 C60 C61 C62 16(3)
C62A O3 C62 C61 -22(27)
C59 O3 C62 C61 -36(4)
C59A O3 C62 C61 -37(5)
Lu3 O3 C62 C61 132.1(16)
C60 C61 C62 O3 11(3)
C62A O3 C59A C60A -5(6)
C59 O3 C59A C60A -10(27)
C62 O3 C59A C60A -2(6)
Lu3 O3 C59A C60A -171(3)
O3 C59A C60A C61A 27(6)
C59A C60A C61A C62A -37(6)
C60A C61A C62A O3 37(7)
C59 O3 C62A C61A -20(7)
C59A O3 C62A C61A -20(7)
Lu3 O3 C62A C61A 144(3)
C4S1 O1S1 C1S1 C2S1 55(2)
O1S1 C1S1 C2S1 C3S1 -62(2)
C1S1 C2S1 C3S1 C4S1 38(2)
C1S1 O1S1 C4S1 C3S1 -32(3)
C2S1 C3S1 C4S1 O1S1 -5(3)
C4S2 O1S2 C1S2 C2S2 -55(3)
O1S2 C1S2 C2S2 C3S2 27(3)
C1S2 C2S2 C3S2 C4S2 3(3)
C1S2 O1S2 C4S2 C3S2 60(3)
C2S2 C3S2 C4S2 O1S2 -33(3)

loop_
_platon_squeeze_void_nr
_platon_squeeze_void_average_x
_platon_squeeze_void_average_y
_platon_squeeze_void_average_z
_platon_squeeze_void_volume
_platon_squeeze_void_count_electrons
_platon_squeeze_void_content
1 0.067 0.667 0.764 7 1 ' '
2 0.500 0.000 1.000 194 60 ' '
3 0.933 0.333 0.236 7 1 ' '
